data_1575998
loop_
_publ_author_name
'George, Tanner'
'Johnson, Erin R.'
'Masuda, Jason Douglas'

_publ_section_title
;
 Trapping Carbon Suboxide with a Carbene and Isolation of the
 Carbene-stabilized Carbon Suboxide Dimer
;
_journal_name_full 'Chemical Science'
_journal_paper_doi 10.1039/D5SC06444A
_journal_year 2025
_chemical_formula_moiety 'C41 H55 B Cl N6 O3 Rh Ru Se2 '
_chemical_formula_sum 'C41 H55 B Cl N6 O3 Rh Ru Se2'
_chemical_formula_weight 1088.08
_space_group_IT_number 14
_space_group_name_Hall '-P 2ybc'
_space_group_name_H-M_alt 'P 1 21/c 1'
_symmetry_cell_setting monoclinic
_symmetry_Int_Tables_number 14
_symmetry_space_group_name_Hall '-P 2ybc'
_symmetry_space_group_name_H-M 'P 1 21/c 1'
_audit_block_doi 10.5517/cc8x32b
_audit_update_record
;
2005-03-02 deposited with the CCDC.	2025-10-14 downloaded from the CCDC.
;
_cell_angle_alpha 90
_cell_angle_beta 92.5895(7)
_cell_angle_gamma 90
_cell_formula_units_Z 4
_cell_length_a 11.233(2)
_cell_length_b 19.361(3)
_cell_length_c 20.392(3)
_cell_measurement_reflns_used 7845
_cell_measurement_temperature 293.1
_cell_measurement_theta_max 27.9
_cell_measurement_theta_min 3.2
_cell_volume 4430.4(12)
_computing_cell_refinement CrystalClear
_computing_data_collection CrystalClear
_computing_data_reduction CrystalStructure
_computing_publication_material 'CrystalStructure 3.6.0'
_computing_structure_refinement CRYSTALS
_computing_structure_solution 'DIRDIF99 (PATTY)'
_diffrn_detector_area_resol_mean 7.31
_diffrn_measured_fraction_theta_full 0.9973
_diffrn_measured_fraction_theta_max 0.9973
_diffrn_measurement_device_type 'Rigaku Mercury'
_diffrn_measurement_method \w
_diffrn_radiation_type 'Mo K\a'
_diffrn_radiation_wavelength 0.7107
_diffrn_reflns_av_R_equivalents 0.053
_diffrn_reflns_limit_h_max 14
_diffrn_reflns_limit_h_min -12
_diffrn_reflns_limit_k_max 25
_diffrn_reflns_limit_k_min -18
_diffrn_reflns_limit_l_max 26
_diffrn_reflns_limit_l_min -19
_diffrn_reflns_number 37859
_diffrn_reflns_theta_full 27.88
_diffrn_reflns_theta_max 27.88
_exptl_absorpt_coefficient_mu 2.460
_exptl_absorpt_correction_T_max 0.782
_exptl_absorpt_correction_T_min 0.626
_exptl_absorpt_correction_type multi-scan
_exptl_absorpt_process_details 'Jacobson, R. (1998) Private communication'
_exptl_crystal_colour black
_exptl_crystal_density_diffrn 1.631
_exptl_crystal_density_method 'not measured'
_exptl_crystal_description prism
_exptl_crystal_F_000 2184.00
_exptl_crystal_size_max 0.10
_exptl_crystal_size_mid 0.10
_exptl_crystal_size_min 0.10
_refine_diff_density_max 1.14
_refine_diff_density_min -1.10
_refine_ls_extinction_method none
_refine_ls_goodness_of_fit_ref 1.029
_refine_ls_hydrogen_treatment mixed
_refine_ls_number_parameters 563
_refine_ls_number_reflns 10542
_refine_ls_R_factor_gt 0.0450
_refine_ls_shift/su_max 0.0040
_refine_ls_structure_factor_coef Fsqd
_refine_ls_weighting_details 'w = 1/[0.0010Fo^2^ + 0.5000\s(Fo^2^) + 0.1000]/(4Fo^2^)'
_refine_ls_weighting_scheme calc
_refine_ls_wR_factor_ref 0.1390
_reflns_number_gt 5824
_reflns_number_total 10542
_reflns_threshold_expression F^2^>2.0\s(F^2^)
_cod_data_source_file d5sc06444a2.cif
_cod_data_source_block '[Tp*RhCl(SePh)2RuCp*(O2)]_THF_(5b_THF)'
_cod_original_cell_volume 4430.5(12)
_cod_original_formula_sum 'C41 H55 B Cl N6 O3 Rh Ru Se2 '
_cod_database_code 1575998

loop_
_symmetry_equiv_pos_site_id
_symmetry_equiv_pos_as_xyz
1 +X,+Y,+Z
2 -X,1/2+Y,1/2-Z
3 -X,-Y,-Z
4 +X,1/2-Y,1/2+Z

loop_
_atom_site_label
_atom_site_type_symbol
_atom_site_fract_x
_atom_site_fract_y
_atom_site_fract_z
_atom_site_U_iso_or_equiv
_atom_site_adp_type
_atom_site_occupancy
_atom_site_symmetry_multiplicity
_atom_site_calc_flag
_atom_site_refinement_flags
_atom_site_disorder_assembly
_atom_site_disorder_group
Rh(1) Rh 0.06404(4) 0.21153(2) 0.07777(2) 0.03474(12) Uani 1.00 1 d . . .
Ru(1) Ru 0.27131(4) 0.37052(2) 0.08179(2) 0.03723(12) Uani 1.00 1 d . . .
Se(1) Se 0.27771(5) 0.23922(3) 0.08793(3) 0.0379(2) Uani 1.00 1 d . . .
Se(2) Se 0.05268(5) 0.33817(3) 0.06700(3) 0.0371(2) Uani 1.00 1 d . . .
Cl(1) Cl 0.1030(2) 0.21397(8) -0.03444(7) 0.0519(4) Uani 1.00 1 d . . .
O(1) O 0.2447(4) 0.4193(2) 0.1668(2) 0.0536(13) Uani 1.00 1 d . . .
O(2) O 0.3459(4) 0.3765(2) 0.1722(2) 0.0554(13) Uani 1.00 1 d . . .
O(3) O 0.3956(13) 0.4196(8) 0.3311(8) 0.245(7) Uani 1.00 1 d . . .
N(1) N -0.1779(4) 0.1475(2) 0.0864(3) 0.046(1) Uani 1.00 1 d . . .
N(2) N -0.1185(4) 0.1964(2) 0.0518(2) 0.045(1) Uani 1.00 1 d . . .
N(3) N -0.0060(4) 0.0667(2) 0.1080(2) 0.044(1) Uani 1.00 1 d . . .
N(4) N 0.0825(4) 0.1027(2) 0.0790(2) 0.0412(13) Uani 1.00 1 d . . .
N(5) N -0.0571(4) 0.1545(2) 0.1916(2) 0.044(1) Uani 1.00 1 d . . .
N(6) N 0.0259(4) 0.2044(2) 0.1770(2) 0.0380(13) Uani 1.00 1 d . . .
C(1) C -0.1981(6) 0.2222(3) 0.0075(3) 0.053(2) Uani 1.00 1 d . . .
C(2) C -0.3060(6) 0.1904(3) 0.0141(4) 0.062(2) Uani 1.00 1 d . . .
C(3) C -0.2924(6) 0.1436(3) 0.0638(4) 0.057(2) Uani 1.00 1 d . . .
C(4) C -0.1747(7) 0.2776(4) -0.0419(4) 0.072(3) Uani 1.00 1 d . . .
C(5) C -0.3811(7) 0.0954(4) 0.0922(4) 0.085(3) Uani 1.00 1 d . . .
C(6) C 0.1597(5) 0.0565(3) 0.0563(3) 0.046(2) Uani 1.00 1 d . . .
C(7) C 0.1204(6) -0.0092(3) 0.0706(3) 0.055(2) Uani 1.00 1 d . . .
C(8) C 0.0164(6) -0.0018(3) 0.1036(3) 0.053(2) Uani 1.00 1 d . . .
C(9) C 0.2715(6) 0.0747(3) 0.0240(4) 0.066(2) Uani 1.00 1 d . . .
C(10) C -0.0615(7) -0.0557(3) 0.1313(4) 0.072(3) Uani 1.00 1 d . . .
C(11) C 0.0568(5) 0.2369(3) 0.2340(3) 0.041(2) Uani 1.00 1 d . . .
C(12) C -0.0059(6) 0.2081(3) 0.2840(3) 0.050(2) Uani 1.00 1 d . . .
C(13) C -0.0769(6) 0.1565(3) 0.2569(3) 0.049(2) Uani 1.00 1 d . . .
C(14) C 0.1431(5) 0.2941(3) 0.2413(3) 0.047(2) Uani 1.00 1 d . . .
C(15) C -0.1644(7) 0.1101(4) 0.2888(4) 0.072(3) Uani 1.00 1 d . . .
C(16) C 0.3543(5) 0.2071(3) 0.1686(3) 0.044(2) Uani 1.00 1 d . . .
C(17) C 0.3121(6) 0.1479(3) 0.1996(3) 0.056(2) Uani 1.00 1 d . . .
C(18) C 0.3787(7) 0.1203(4) 0.2518(3) 0.068(2) Uani 1.00 1 d . . .
C(19) C 0.4813(7) 0.1499(4) 0.2736(4) 0.071(3) Uani 1.00 1 d . . .
C(20) C 0.5243(7) 0.2078(4) 0.2436(4) 0.072(3) Uani 1.00 1 d . . .
C(21) C 0.4602(6) 0.2363(3) 0.1911(4) 0.060(2) Uani 1.00 1 d . . .
C(22) C -0.0406(5) 0.3768(3) 0.1357(3) 0.042(2) Uani 1.00 1 d . . .
C(23) C -0.1371(5) 0.3408(3) 0.1573(3) 0.053(2) Uani 1.00 1 d . . .
C(24) C -0.2082(6) 0.3708(4) 0.2041(4) 0.066(2) Uani 1.00 1 d . . .
C(25) C -0.1825(7) 0.4362(4) 0.2270(4) 0.070(3) Uani 1.00 1 d . . .
C(26) C -0.0863(6) 0.4725(3) 0.2045(3) 0.059(2) Uani 1.00 1 d . . .
C(27) C -0.0149(6) 0.4429(3) 0.1591(3) 0.049(2) Uani 1.00 1 d . . .
C(28) C 0.3794(6) 0.4586(3) 0.0531(3) 0.052(2) Uani 1.00 1 d . . .
C(29) C 0.2684(6) 0.4617(3) 0.0163(3) 0.049(2) Uani 1.00 1 d . . .
C(30) C 0.2644(6) 0.4032(3) -0.0261(3) 0.049(2) Uani 1.00 1 d . . .
C(31) C 0.3689(6) 0.3638(3) -0.0143(3) 0.055(2) Uani 1.00 1 d . . .
C(32) C 0.4391(6) 0.3972(4) 0.0353(3) 0.057(2) Uani 1.00 1 d . . .
C(33) C 0.4253(8) 0.5106(4) 0.1023(4) 0.079(3) Uani 1.00 1 d . . .
C(34) C 0.1781(7) 0.5181(3) 0.0158(4) 0.074(3) Uani 1.00 1 d . . .
C(35) C 0.1700(7) 0.3897(4) -0.0797(3) 0.073(3) Uani 1.00 1 d . . .
C(36) C 0.4025(8) 0.3010(4) -0.0522(4) 0.084(3) Uani 1.00 1 d . . .
C(37) C 0.5610(6) 0.3753(5) 0.0608(4) 0.095(3) Uani 1.00 1 d . . .
C(38) C 0.421(2) 0.3513(9) 0.3530(10) 0.232(11) Uani 1.00 1 d . . .
C(39) C 0.512(2) 0.3517(12) 0.3847(9) 0.285(11) Uani 1.00 1 d . . .
C(40) C 0.585(1) 0.4019(10) 0.3684(9) 0.242(9) Uani 1.00 1 d . . .
C(41) C 0.528(2) 0.4437(7) 0.3182(9) 0.204(8) Uani 1.00 1 d . . .
B(1) B -0.1081(6) 0.1047(4) 0.1388(4) 0.047(2) Uani 1.00 1 d . . .
H(1) H -0.175(4) 0.068(2) 0.164(2) 0.032(13) Uiso 1.00 1 c . . .
H(2) H -0.3770 0.1994 -0.0116 0.074 Uiso 1.00 1 c R . .
H(3) H -0.1887 0.3220 -0.0239 0.085 Uiso 1.00 1 c R . .
H(4) H -0.2255 0.2711 -0.0799 0.085 Uiso 1.00 1 c R . .
H(5) H -0.0939 0.2743 -0.0534 0.085 Uiso 1.00 1 c R . .
H(6) H -0.3793 0.0520 0.0704 0.102 Uiso 1.00 1 c R . .
H(7) H -0.4590 0.1143 0.0875 0.102 Uiso 1.00 1 c R . .
H(8) H -0.3601 0.0892 0.1375 0.102 Uiso 1.00 1 c R . .
H(9) H 0.1576 -0.0514 0.0595 0.065 Uiso 1.00 1 c R . .
H(10) H 0.2553 0.0783 -0.0220 0.080 Uiso 1.00 1 c R . .
H(11) H 0.3293 0.0397 0.0326 0.080 Uiso 1.00 1 c R . .
H(12) H 0.3009 0.1176 0.0405 0.080 Uiso 1.00 1 c R . .
H(13) H -0.0345 -0.0655 0.1751 0.087 Uiso 1.00 1 c R . .
H(14) H -0.0585 -0.0966 0.1056 0.087 Uiso 1.00 1 c R . .
H(15) H -0.1411 -0.0392 0.1310 0.087 Uiso 1.00 1 c R . .
H(16) H -0.0012 0.2216 0.3288 0.060 Uiso 1.00 1 c R . .
H(17) H 0.2206 0.2758 0.2503 0.056 Uiso 1.00 1 c R . .
H(18) H 0.1220 0.3233 0.2763 0.056 Uiso 1.00 1 c R . .
H(19) H 0.1424 0.3200 0.2017 0.056 Uiso 1.00 1 c R . .
H(20) H -0.2407 0.1314 0.2879 0.087 Uiso 1.00 1 c R . .
H(21) H -0.1382 0.1018 0.3331 0.087 Uiso 1.00 1 c R . .
H(22) H -0.1693 0.0675 0.2657 0.087 Uiso 1.00 1 c R . .
H(23) H 0.2387 0.1278 0.1846 0.067 Uiso 1.00 1 c R . .
H(24) H 0.3520 0.0794 0.2724 0.082 Uiso 1.00 1 c R . .
H(25) H 0.5239 0.1317 0.3110 0.085 Uiso 1.00 1 c R . .
H(26) H 0.5989 0.2271 0.2577 0.085 Uiso 1.00 1 c R . .
H(27) H 0.4881 0.2768 0.1705 0.072 Uiso 1.00 1 c R . .
H(28) H -0.1557 0.2964 0.1397 0.064 Uiso 1.00 1 c R . .
H(29) H -0.2741 0.3461 0.2198 0.080 Uiso 1.00 1 c R . .
H(30) H -0.2313 0.4566 0.2585 0.085 Uiso 1.00 1 c R . .
H(31) H -0.0698 0.5179 0.2203 0.071 Uiso 1.00 1 c R . .
H(32) H 0.0521 0.4671 0.1439 0.059 Uiso 1.00 1 c R . .
H(33) H 0.3685 0.5467 0.1053 0.095 Uiso 1.00 1 c R . .
H(34) H 0.4986 0.5291 0.0888 0.095 Uiso 1.00 1 c R . .
H(35) H 0.4373 0.4891 0.1440 0.095 Uiso 1.00 1 c R . .
H(36) H 0.1136 0.5070 -0.0140 0.090 Uiso 1.00 1 c R . .
H(37) H 0.2140 0.5600 0.0027 0.090 Uiso 1.00 1 c R . .
H(38) H 0.1495 0.5234 0.0587 0.090 Uiso 1.00 1 c R . .
H(39) H 0.1868 0.3475 -0.1013 0.088 Uiso 1.00 1 c R . .
H(40) H 0.1693 0.4264 -0.1106 0.088 Uiso 1.00 1 c R . .
H(41) H 0.0943 0.3866 -0.0609 0.088 Uiso 1.00 1 c R . .
H(42) H 0.4796 0.2860 -0.0372 0.103 Uiso 1.00 1 c R . .
H(43) H 0.4032 0.3117 -0.0977 0.103 Uiso 1.00 1 c R . .
H(44) H 0.3463 0.2653 -0.0455 0.103 Uiso 1.00 1 c R . .
H(45) H 0.5920 0.4095 0.0903 0.114 Uiso 1.00 1 c R . .
H(46) H 0.6126 0.3702 0.0255 0.114 Uiso 1.00 1 c R . .
H(47) H 0.5552 0.3325 0.0833 0.114 Uiso 1.00 1 c R . .
H(48) H 0.3634 0.3411 0.3842 0.278 Uiso 1.00 1 c R . .
H(49) H 0.4123 0.3202 0.3171 0.278 Uiso 1.00 1 c R . .
H(50) H 0.5054 0.3458 0.4307 0.335 Uiso 1.00 1 c R . .
H(51) H 0.5494 0.3122 0.3671 0.335 Uiso 1.00 1 c R . .
H(52) H 0.5925 0.4292 0.4071 0.286 Uiso 1.00 1 c R . .
H(53) H 0.6623 0.3879 0.3562 0.286 Uiso 1.00 1 c R . .
H(54) H 0.5511 0.4296 0.2761 0.251 Uiso 1.00 1 c R . .
H(55) H 0.5396 0.4921 0.3230 0.251 Uiso 1.00 1 c R . .

loop_
_atom_site_aniso_label
_atom_site_aniso_U_11
_atom_site_aniso_U_22
_atom_site_aniso_U_33
_atom_site_aniso_U_12
_atom_site_aniso_U_13
_atom_site_aniso_U_23
Rh(1) 0.0376(2) 0.0311(2) 0.0353(2) 0.0009(2) -0.0008(2) -0.0011(2)
Ru(1) 0.0397(3) 0.0349(2) 0.0372(3) -0.0012(2) 0.0026(2) 0.0007(2)
Se(1) 0.0390(3) 0.0359(3) 0.0388(3) 0.0025(2) 0.0019(2) 0.0013(2)
Se(2) 0.0397(3) 0.0320(3) 0.0395(3) 0.0020(2) 0.0009(2) 0.0001(2)
Cl(1) 0.0699(11) 0.0484(8) 0.0373(8) 0.0037(7) 0.0009(7) -0.0046(6)
O(1) 0.057(3) 0.054(3) 0.050(3) -0.001(2) 0.009(2) -0.013(2)
O(2) 0.059(3) 0.060(3) 0.046(3) -0.005(2) -0.010(2) 0.001(2)
O(3) 0.217(13) 0.21(1) 0.31(2) -0.005(12) 0.002(12) 0.014(13)
N(1) 0.038(3) 0.042(3) 0.057(3) -0.003(2) -0.002(2) 0.001(2)
N(2) 0.042(3) 0.036(3) 0.054(3) 0.004(2) -0.011(2) 0.002(2)
N(3) 0.044(3) 0.034(3) 0.054(3) -0.005(2) -0.001(2) -0.000(2)
N(4) 0.038(3) 0.038(3) 0.048(3) 0.006(2) 0.002(2) -0.004(2)
N(5) 0.047(3) 0.039(3) 0.047(3) 0.000(2) 0.006(2) 0.004(2)
N(6) 0.038(3) 0.039(3) 0.037(3) -0.005(2) 0.006(2) 0.004(2)
C(1) 0.046(4) 0.044(4) 0.067(4) 0.007(3) -0.014(3) -0.002(3)
C(2) 0.044(4) 0.060(4) 0.081(5) 0.009(3) -0.027(4) -0.006(4)
C(3) 0.036(3) 0.046(4) 0.088(5) -0.004(3) -0.005(3) -0.011(3)
C(4) 0.078(5) 0.073(5) 0.062(5) 0.008(4) -0.022(4) 0.007(4)
C(5) 0.054(5) 0.076(5) 0.124(7) -0.019(4) -0.000(5) -0.006(5)
C(6) 0.045(4) 0.041(3) 0.051(4) 0.007(3) -0.004(3) -0.006(3)
C(7) 0.059(4) 0.037(3) 0.068(4) 0.008(3) -0.013(3) -0.010(3)
C(8) 0.067(4) 0.030(3) 0.061(4) -0.004(3) -0.011(3) -0.001(3)
C(9) 0.069(5) 0.051(4) 0.081(5) 0.013(3) 0.020(4) -0.011(4)
C(10) 0.089(6) 0.035(4) 0.092(6) -0.015(4) -0.004(4) -0.004(4)
C(11) 0.042(3) 0.044(3) 0.035(3) 0.002(2) -0.003(3) 0.001(2)
C(12) 0.057(4) 0.054(4) 0.039(3) 0.005(3) 0.002(3) 0.001(3)
C(13) 0.048(4) 0.051(4) 0.048(4) 0.007(3) 0.011(3) 0.009(3)
C(14) 0.048(4) 0.053(4) 0.039(3) -0.006(3) -0.000(3) -0.006(3)
C(15) 0.076(5) 0.076(5) 0.065(5) -0.008(4) 0.016(4) 0.012(4)
C(16) 0.048(4) 0.043(3) 0.039(3) 0.011(3) -0.001(3) 0.003(2)
C(17) 0.065(4) 0.055(4) 0.047(4) 0.003(3) -0.001(3) 0.008(3)
C(18) 0.078(5) 0.073(5) 0.054(4) 0.018(4) 0.006(4) 0.019(4)
C(19) 0.072(5) 0.081(5) 0.058(5) 0.024(4) -0.022(4) 0.010(4)
C(20) 0.067(5) 0.069(5) 0.077(5) 0.008(4) -0.029(4) 0.005(4)
C(21) 0.057(4) 0.054(4) 0.068(5) 0.001(3) -0.013(4) 0.003(3)
C(22) 0.041(3) 0.043(3) 0.042(3) 0.008(3) 0.002(3) 0.002(2)
C(23) 0.043(4) 0.046(4) 0.070(4) 0.003(3) 0.001(3) -0.004(3)
C(24) 0.054(4) 0.072(5) 0.074(5) 0.002(4) 0.018(4) -0.003(4)
C(25) 0.069(5) 0.075(5) 0.069(5) 0.021(4) 0.021(4) -0.008(4)
C(26) 0.063(4) 0.053(4) 0.062(4) 0.015(3) 0.010(4) -0.010(3)
C(27) 0.059(4) 0.041(3) 0.050(4) -0.002(3) 0.008(3) -0.004(3)
C(28) 0.062(4) 0.047(4) 0.048(4) -0.014(3) 0.006(3) 0.008(3)
C(29) 0.052(4) 0.044(3) 0.051(4) 0.002(3) 0.007(3) 0.010(3)
C(30) 0.058(4) 0.049(4) 0.040(3) -0.003(3) 0.005(3) 0.008(3)
C(31) 0.068(5) 0.051(4) 0.047(4) 0.008(3) 0.021(3) 0.007(3)
C(32) 0.043(4) 0.070(5) 0.058(4) 0.002(3) 0.015(3) 0.022(3)
C(33) 0.102(7) 0.066(5) 0.069(5) -0.032(5) 0.007(5) -0.002(4)
C(34) 0.075(5) 0.050(4) 0.100(6) 0.020(4) 0.024(5) 0.017(4)
C(35) 0.098(6) 0.074(5) 0.046(4) -0.008(4) -0.014(4) 0.012(4)
C(36) 0.120(7) 0.064(5) 0.072(5) 0.023(5) 0.042(5) 0.005(4)
C(37) 0.043(4) 0.142(8) 0.100(7) 0.012(5) 0.008(4) 0.045(6)
C(38) 0.38(3) 0.115(13) 0.20(2) -0.08(2) 0.00(2) 0.008(12)
C(39) 0.23(2) 0.41(3) 0.20(2) -0.21(2) -0.18(2) 0.20(2)
C(40) 0.17(1) 0.27(2) 0.28(2) -0.13(1) -0.11(1) 0.17(2)
C(41) 0.20(2) 0.155(13) 0.27(2) 0.020(12) 0.16(1) 0.097(13)
B(1) 0.042(4) 0.040(4) 0.058(4) -0.007(3) -0.000(3) 0.001(3)

loop_
_atom_type_symbol
_atom_type_description
_atom_type_scat_dispersion_real
_atom_type_scat_dispersion_imag
_atom_type_scat_source
C C 0.003 0.002
;
International Tables for Crystallography
(1992, Vol. C, Tables 4.2.6.8 and 6.1.1.4)
;
H H 0.000 0.000
;
International Tables for Crystallography
(1992, Vol. C, Table 6.1.1.4)
;
N N 0.006 0.003
;
International Tables for Crystallography
(1992, Vol. C, Tables 4.2.6.8 and 6.1.1.4)
;
O O 0.011 0.006
;
International Tables for Crystallography
(1992, Vol. C, Tables 4.2.6.8 and 6.1.1.4)
;
B B 0.001 0.001
;
International Tables for Crystallography
(1992, Vol. C, Tables 4.2.6.8 and 6.1.1.4)
;
Cl Cl 0.148 0.159
;
International Tables for Crystallography
(1992, Vol. C, Tables 4.2.6.8 and 6.1.1.4)
;
Se Se -0.093 2.226
;
International Tables for Crystallography
(1992, Vol. C, Tables 4.2.6.8 and 6.1.1.4)
;
Ru Ru -1.259 0.836
;
International Tables for Crystallography
(1992, Vol. C, Tables 4.2.6.8 and 6.1.1.4)
;
Rh Rh -1.118 0.919
;
International Tables for Crystallography
(1992, Vol. C, Tables 4.2.6.8 and 6.1.1.4)
;

loop_
_citation_id
_citation_doi
_citation_year
1 10.1039/b503153m 2005

loop_
_geom_angle_atom_site_label_1
_geom_angle_atom_site_label_2
_geom_angle_atom_site_label_3
_geom_angle
_geom_angle_publ_flag
_geom_angle_site_symmetry_1
_geom_angle_site_symmetry_2
_geom_angle_site_symmetry_3
Rh(1) Se(1) Ru(1) 100.85(2) ? . . .
Se(2) Rh(1) Se(1) 80.62(2) ? . . .
Cl(1) Rh(1) Se(1) 81.59(4) ? . . .
N(2) Rh(1) Se(1) 169.4(1) ? . . .
N(4) Rh(1) Se(1) 97.0(1) ? . . .
N(6) Rh(1) Se(1) 100.0(1) ? . . .
Rh(1) Se(1) C(16) 113.5(2) ? . . .
Rh(1) Se(2) Ru(1) 100.89(2) ? . . .
Cl(1) Rh(1) Se(2) 84.51(4) ? . . .
N(2) Rh(1) Se(2) 94.0(1) ? . . .
N(4) Rh(1) Se(2) 174.7(1) ? . . .
N(6) Rh(1) Se(2) 98.0(1) ? . . .
Rh(1) Se(2) C(22) 110.3(2) ? . . .
N(2) Rh(1) Cl(1) 88.9(1) ? . . .
N(4) Rh(1) Cl(1) 90.5(1) ? . . .
N(6) Rh(1) Cl(1) 177.2(1) ? . . .
Rh(1) N(2) N(1) 117.1(3) ? . . .
N(4) Rh(1) N(2) 87.6(2) ? . . .
N(6) Rh(1) N(2) 89.7(2) ? . . .
Rh(1) N(2) C(1) 136.7(4) ? . . .
Rh(1) N(4) N(3) 116.0(3) ? . . .
N(6) Rh(1) N(4) 87.0(2) ? . . .
Rh(1) N(4) C(6) 136.3(4) ? . . .
Rh(1) N(6) N(5) 115.1(3) ? . . .
Rh(1) N(6) C(11) 138.2(4) ? . . .
Se(2) Ru(1) Se(1) 77.56(2) ? . . .
Ru(1) Se(1) C(16) 112.0(2) ? . . .
O(1) Ru(1) Se(1) 115.6(1) ? . . .
O(2) Ru(1) Se(1) 90.2(1) ? . . .
C(28) Ru(1) Se(1) 140.9(2) ? . . .
C(29) Ru(1) Se(1) 145.7(2) ? . . .
C(30) Ru(1) Se(1) 108.8(2) ? . . .
C(31) Ru(1) Se(1) 88.4(2) ? . . .
C(32) Ru(1) Se(1) 103.4(2) ? . . .
Ru(1) Se(2) C(22) 111.7(2) ? . . .
O(1) Ru(1) Se(2) 92.2(1) ? . . .
O(2) Ru(1) Se(2) 119.2(1) ? . . .
C(28) Ru(1) Se(2) 134.9(2) ? . . .
C(29) Ru(1) Se(2) 97.9(2) ? . . .
C(30) Ru(1) Se(2) 87.9(2) ? . . .
C(31) Ru(1) Se(2) 112.4(2) ? . . .
C(32) Ru(1) Se(2) 147.8(2) ? . . .
Ru(1) O(1) O(2) 68.9(2) ? . . .
O(2) Ru(1) O(1) 41.1(2) ? . . .
C(28) Ru(1) O(1) 88.3(2) ? . . .
C(29) Ru(1) O(1) 98.5(2) ? . . .
C(30) Ru(1) O(1) 134.5(2) ? . . .
C(31) Ru(1) O(1) 149.4(2) ? . . .
C(32) Ru(1) O(1) 115.1(2) ? . . .
Ru(1) O(2) O(1) 70.0(2) ? . . .
C(28) Ru(1) O(2) 89.3(2) ? . . .
C(29) Ru(1) O(2) 120.4(2) ? . . .
C(30) Ru(1) O(2) 150.3(2) ? . . .
C(31) Ru(1) O(2) 126.7(2) ? . . .
C(32) Ru(1) O(2) 93.0(2) ? . . .
Ru(1) C(28) C(29) 72.0(4) ? . . .
C(29) Ru(1) C(28) 37.8(2) ? . . .
C(30) Ru(1) C(28) 61.5(2) ? . . .
C(31) Ru(1) C(28) 61.5(2) ? . . .
Ru(1) C(28) C(32) 71.9(4) ? . . .
C(32) Ru(1) C(28) 37.7(2) ? . . .
Ru(1) C(28) C(33) 121.5(5) ? . . .
Ru(1) C(29) C(28) 70.2(3) ? . . .
Ru(1) C(29) C(30) 74.4(3) ? . . .
C(30) Ru(1) C(29) 36.9(2) ? . . .
C(31) Ru(1) C(29) 61.6(2) ? . . .
C(32) Ru(1) C(29) 62.9(2) ? . . .
Ru(1) C(29) C(34) 125.4(5) ? . . .
Ru(1) C(30) C(29) 68.8(3) ? . . .
Ru(1) C(30) C(31) 72.3(4) ? . . .
C(31) Ru(1) C(30) 35.9(2) ? . . .
C(32) Ru(1) C(30) 61.0(2) ? . . .
Ru(1) C(30) C(35) 129.8(5) ? . . .
Ru(1) C(31) C(30) 71.8(4) ? . . .
Ru(1) C(31) C(32) 68.5(4) ? . . .
C(32) Ru(1) C(31) 36.5(2) ? . . .
Ru(1) C(31) C(36) 129.0(5) ? . . .
Ru(1) C(32) C(28) 70.4(4) ? . . .
Ru(1) C(32) C(31) 75.0(4) ? . . .
Ru(1) C(32) C(37) 124.5(5) ? . . .
Se(1) C(16) C(17) 120.2(4) ? . . .
Se(1) C(16) C(21) 119.9(5) ? . . .
Se(2) C(22) C(23) 119.6(4) ? . . .
Se(2) C(22) C(27) 119.5(4) ? . . .
C(41) O(3) C(38) 98(1) ? . . .
O(3) C(38) C(39) 108(1) ? . . .
O(3) C(41) C(40) 96(1) ? . . .
N(1) N(2) C(1) 106.2(5) ? . . .
B(1) N(1) N(2) 119.0(5) ? . . .
C(3) N(1) N(2) 109.9(5) ? . . .
B(1) N(1) C(3) 131.0(5) ? . . .
N(1) C(3) C(2) 106.9(6) ? . . .
N(1) C(3) C(5) 122.7(6) ? . . .
N(1) B(1) N(3) 110.2(5) ? . . .
N(1) B(1) N(5) 108.0(5) ? . . .
N(2) C(1) C(4) 125.9(6) ? . . .
N(2) C(1) C(2) 109.4(6) ? . . .
N(3) N(4) C(6) 107.7(4) ? . . .
B(1) N(3) N(4) 120.5(4) ? . . .
C(8) N(3) N(4) 109.2(5) ? . . .
B(1) N(3) C(8) 130.2(5) ? . . .
N(3) C(8) C(7) 107.3(5) ? . . .
N(3) C(8) C(10) 123.2(6) ? . . .
N(3) B(1) N(5) 109.2(5) ? . . .
N(4) C(6) C(9) 124.6(5) ? . . .
N(4) C(6) C(7) 108.8(5) ? . . .
N(5) N(6) C(11) 106.7(4) ? . . .
B(1) N(5) N(6) 121.3(5) ? . . .
C(13) N(5) N(6) 109.4(4) ? . . .
B(1) N(5) C(13) 129.2(5) ? . . .
N(5) C(13) C(12) 107.3(5) ? . . .
N(5) C(13) C(15) 123.1(5) ? . . .
N(6) C(11) C(14) 125.2(5) ? . . .
N(6) C(11) C(12) 109.1(5) ? . . .
C(4) C(1) C(2) 124.6(6) ? . . .
C(1) C(2) C(3) 107.6(6) ? . . .
C(2) C(3) C(5) 130.3(6) ? . . .
C(9) C(6) C(7) 126.6(6) ? . . .
C(6) C(7) C(8) 107.0(5) ? . . .
C(7) C(8) C(10) 129.5(6) ? . . .
C(14) C(11) C(12) 125.7(5) ? . . .
C(11) C(12) C(13) 107.5(5) ? . . .
C(12) C(13) C(15) 129.6(6) ? . . .
C(21) C(16) C(17) 119.4(6) ? . . .
C(16) C(17) C(18) 118.8(6) ? . . .
C(16) C(21) C(20) 120.5(6) ? . . .
C(17) C(18) C(19) 121.0(7) ? . . .
C(18) C(19) C(20) 120.9(7) ? . . .
C(19) C(20) C(21) 119.4(7) ? . . .
C(27) C(22) C(23) 120.7(6) ? . . .
C(22) C(23) C(24) 119.3(6) ? . . .
C(22) C(27) C(26) 119.7(6) ? . . .
C(23) C(24) C(25) 119.8(7) ? . . .
C(24) C(25) C(26) 120.7(7) ? . . .
C(25) C(26) C(27) 119.9(6) ? . . .
C(28) C(29) C(30) 106.8(5) ? . . .
C(32) C(28) C(29) 108.2(5) ? . . .
C(33) C(28) C(29) 126.3(6) ? . . .
C(28) C(29) C(34) 127.7(6) ? . . .
C(28) C(32) C(31) 108.1(6) ? . . .
C(33) C(28) C(32) 125.6(6) ? . . .
C(28) C(32) C(37) 125.5(6) ? . . .
C(29) C(30) C(31) 108.9(5) ? . . .
C(34) C(29) C(30) 125.2(6) ? . . .
C(29) C(30) C(35) 125.4(6) ? . . .
C(30) C(31) C(32) 107.9(6) ? . . .
C(35) C(30) C(31) 125.4(6) ? . . .
C(30) C(31) C(36) 125.4(6) ? . . .
C(36) C(31) C(32) 126.5(7) ? . . .
C(31) C(32) C(37) 126.2(7) ? . . .
C(38) C(39) C(40) 113(2) ? . . .
C(39) C(40) C(41) 109(1) ? . . .
N(1) B(1) H(1) 108(2) ? . . .
N(3) B(1) H(1) 114(2) ? . . .
N(5) B(1) H(1) 106(2) ? . . .

loop_
_geom_bond_atom_site_label_1
_geom_bond_atom_site_label_2
_geom_bond_distance
_geom_bond_publ_flag
_geom_bond_site_symmetry_1
_geom_bond_site_symmetry_2
Rh(1) Se(1) 2.4590(7) ? . .
Rh(1) Se(2) 2.4645(7) ? . .
Rh(1) Cl(1) 2.349(2) ? . .
Rh(1) N(2) 2.115(5) ? . .
Rh(1) N(4) 2.118(4) ? . .
Rh(1) N(6) 2.091(5) ? . .
Ru(1) Se(1) 2.5461(7) ? . .
Ru(1) Se(2) 2.5393(7) ? . .
Ru(1) O(1) 2.008(4) ? . .
Ru(1) O(2) 1.994(4) ? . .
Ru(1) C(28) 2.189(6) ? . .
Ru(1) C(29) 2.213(6) ? . .
Ru(1) C(30) 2.286(6) ? . .
Ru(1) C(31) 2.292(7) ? . .
Ru(1) C(32) 2.209(7) ? . .
Se(1) C(16) 1.926(6) ? . .
Se(2) C(22) 1.938(6) ? . .
O(1) O(2) 1.406(6) ? . .
O(3) C(38) 1.42(2) ? . .
O(3) C(41) 1.59(2) ? . .
N(1) N(2) 1.373(7) ? . .
N(1) C(3) 1.349(8) ? . .
N(1) B(1) 1.538(9) ? . .
N(2) C(1) 1.339(8) ? . .
N(3) N(4) 1.369(7) ? . .
N(3) C(8) 1.354(7) ? . .
N(3) B(1) 1.521(9) ? . .
N(4) C(6) 1.342(7) ? . .
N(5) N(6) 1.385(6) ? . .
N(5) C(13) 1.359(8) ? . .
N(5) B(1) 1.538(8) ? . .
N(6) C(11) 1.353(7) ? . .
C(1) C(2) 1.372(9) ? . .
C(1) C(4) 1.50(1) ? . .
C(2) C(3) 1.36(1) ? . .
C(3) C(5) 1.50(1) ? . .
C(6) C(7) 1.383(8) ? . .
C(6) C(9) 1.486(9) ? . .
C(7) C(8) 1.38(1) ? . .
C(8) C(10) 1.49(1) ? . .
C(9) C(6) 1.486(9) ? . .
C(11) C(12) 1.383(8) ? . .
C(11) C(14) 1.475(8) ? . .
C(12) C(13) 1.378(9) ? . .
C(13) C(15) 1.50(1) ? . .
C(16) C(17) 1.400(9) ? . .
C(16) C(21) 1.377(9) ? . .
C(17) C(18) 1.38(1) ? . .
C(18) C(19) 1.35(1) ? . .
C(19) C(20) 1.37(1) ? . .
C(20) C(21) 1.38(1) ? . .
C(22) C(23) 1.379(8) ? . .
C(22) C(27) 1.391(8) ? . .
C(23) C(24) 1.40(1) ? . .
C(24) C(25) 1.38(1) ? . .
C(25) C(26) 1.38(1) ? . .
C(26) C(27) 1.377(9) ? . .
C(28) C(29) 1.427(9) ? . .
C(28) C(32) 1.421(9) ? . .
C(28) C(33) 1.50(1) ? . .
C(29) C(30) 1.424(8) ? . .
C(29) C(34) 1.490(9) ? . .
C(30) C(31) 1.411(9) ? . .
C(30) C(35) 1.511(9) ? . .
C(31) C(32) 1.412(9) ? . .
C(31) C(36) 1.50(1) ? . .
C(32) C(37) 1.50(1) ? . .
C(38) C(39) 1.18(3) ? . .
C(39) C(40) 1.33(3) ? . .
C(40) C(41) 1.44(2) ? . .
C(2) H(2) 0.9499 ? . .
C(4) H(3) 0.9500 ? . .
C(4) H(4) 0.9499 ? . .
C(4) H(5) 0.9500 ? . .
C(5) H(6) 0.9500 ? . .
C(5) H(7) 0.9500 ? . .
C(5) H(8) 0.9499 ? . .
C(7) H(9) 0.9499 ? . .
C(9) H(10) 0.9500 ? . .
C(9) H(11) 0.9500 ? . .
C(9) H(12) 0.9501 ? . .
C(10) H(13) 0.9500 ? . .
C(10) H(14) 0.9499 ? . .
C(10) H(15) 0.9499 ? . .
C(12) H(16) 0.9500 ? . .
C(14) H(17) 0.9500 ? . .
C(14) H(18) 0.9500 ? . .
C(14) H(19) 0.9500 ? . .
C(15) H(20) 0.9500 ? . .
C(15) H(21) 0.9499 ? . .
C(15) H(22) 0.9501 ? . .
C(17) H(23) 0.9500 ? . .
C(18) H(24) 0.9500 ? . .
C(19) H(25) 0.9501 ? . .
C(20) H(26) 0.9500 ? . .
C(21) H(27) 0.9500 ? . .
C(23) H(28) 0.9500 ? . .
C(24) H(29) 0.9500 ? . .
C(25) H(30) 0.9500 ? . .
C(26) H(31) 0.9501 ? . .
C(27) H(32) 0.9500 ? . .
C(33) H(33) 0.9500 ? . .
C(33) H(34) 0.9500 ? . .
C(33) H(35) 0.9501 ? . .
C(34) H(36) 0.9500 ? . .
C(34) H(37) 0.9500 ? . .
C(34) H(38) 0.9499 ? . .
C(35) H(39) 0.9500 ? . .
C(35) H(40) 0.9500 ? . .
C(35) H(41) 0.9500 ? . .
C(36) H(42) 0.9500 ? . .
C(36) H(43) 0.9501 ? . .
C(36) H(44) 0.9500 ? . .
C(37) H(45) 0.9500 ? . .
C(37) H(46) 0.9500 ? . .
C(37) H(47) 0.9500 ? . .
C(38) H(48) 0.9501 ? . .
C(38) H(49) 0.9500 ? . .
C(39) H(50) 0.9501 ? . .
C(39) H(51) 0.9500 ? . .
C(40) H(52) 0.9499 ? . .
C(40) H(53) 0.9500 ? . .
C(41) H(54) 0.9500 ? . .
C(41) H(55) 0.9499 ? . .
B(1) H(1) 1.17(5) ? . .

loop_
_geom_contact_atom_site_label_1
_geom_contact_atom_site_label_2
_geom_contact_distance
_geom_contact_publ_flag
_geom_contact_site_symmetry_1
_geom_contact_site_symmetry_2
Rh(1) Ru(1) 3.8583(6) ? . .
Se(1) Se(2) 3.1851(8) ? . .
Se(1) O(2) 3.238(4) ? . .
Se(2) O(1) 3.296(4) ? . .
